data_2229405
loop_
_publ_author_name
'Wu, Qiong-Jie'
'Chen, Xiao-Hua'
'Jiang, Jiang'
'Cai, Bi-Qiong'
'Xie, Yong-Ping'

_publ_section_title
;
 Chloridobis[<i>N</i>'-(2-methoxybenzylidene)-4-nitrobenzohydrazidato-\k^2^<i>O</i>,<i>N</i>'](4-methylpyridine-\k<i>N</i>)cobalt(III)
;
_journal_coeditor_code HY2400
_journal_issue 3
_journal_name_full 'Acta Crystallographica Section E'
_journal_page_first m293
_journal_paper_doi 10.1107/S1600536811003321
_journal_volume 67
_journal_year 2011
_chemical_formula_iupac '[Co (C15 H12 N3 O4)2 Cl (C6 H7 N)]'
_chemical_formula_moiety 'C36 H31 Cl Co N7 O8 '
_chemical_formula_sum 'C36 H31 Cl Co N7 O8'
_chemical_formula_weight 784.06
_chemical_name_systematic
;
Chloridobis[<i>N</i>'-(2-methoxybenzylidene)-4-nitrobenzohydrazidato-
\k^2^<i>O</i>,<i>N</i>'](4-methylpyridine-\k<i>N</i>)cobalt(III)
;
_space_group_IT_number 2
_symmetry_cell_setting triclinic
_symmetry_space_group_name_Hall '-P 1'
_symmetry_space_group_name_H-M 'P -1'
_atom_sites_solution_hydrogens geom
_atom_sites_solution_primary direct
_atom_sites_solution_secondary difmap
_audit_creation_method SHELXL-97
_cell_angle_alpha 62.203(3)
_cell_angle_beta 85.669(3)
_cell_angle_gamma 72.275(3)
_cell_formula_units_Z 2
_cell_length_a 10.530(2)
_cell_length_b 14.028(3)
_cell_length_c 14.794(3)
_cell_measurement_reflns_used 3144
_cell_measurement_temperature 293(2)
_cell_measurement_theta_max 25.00
_cell_measurement_theta_min 2.04
_cell_volume 1835.6(6)
_computing_cell_refinement 'RAPID-AUTO (Rigaku, 1998)'
_computing_data_collection 'RAPID-AUTO (Rigaku, 1998)'
_computing_data_reduction 'CrystalStructure (Rigaku/MSC, 2002)'
_computing_molecular_graphics 'DIAMOND (Brandenburg, 1999)'
_computing_publication_material 'SHELXTL (Sheldrick, 2008)'
_computing_structure_refinement 'SHELXL97 (Sheldrick, 2008)'
_computing_structure_solution 'SHELXS97 (Sheldrick, 2008)'
_diffrn_ambient_temperature 293(2)
_diffrn_measured_fraction_theta_full 0.971
_diffrn_measured_fraction_theta_max 0.971
_diffrn_measurement_device_type 'Rigaku R-AXIS RAPID'
_diffrn_measurement_method \w
_diffrn_radiation_monochromator graphite
_diffrn_radiation_source 'rotation anode'
_diffrn_radiation_type MoK\a
_diffrn_radiation_wavelength 0.71073
_diffrn_reflns_av_R_equivalents 0.0635
_diffrn_reflns_av_sigmaI/netI 0.1160
_diffrn_reflns_limit_h_max 12
_diffrn_reflns_limit_h_min -12
_diffrn_reflns_limit_k_max 14
_diffrn_reflns_limit_k_min -16
_diffrn_reflns_limit_l_max 17
_diffrn_reflns_limit_l_min -17
_diffrn_reflns_number 12688
_diffrn_reflns_theta_full 25.00
_diffrn_reflns_theta_max 25.00
_diffrn_reflns_theta_min 2.04
_exptl_absorpt_coefficient_mu 0.601
_exptl_absorpt_correction_T_max 0.9535
_exptl_absorpt_correction_T_min 0.9313
_exptl_absorpt_correction_type multi-scan
_exptl_absorpt_process_details '(ABSCOR; Higashi, 1995)'
_exptl_crystal_colour brown
_exptl_crystal_density_diffrn 1.419
_exptl_crystal_density_method 'not measured'
_exptl_crystal_description prism
_exptl_crystal_F_000 808
_exptl_crystal_size_max 0.12
_exptl_crystal_size_mid 0.10
_exptl_crystal_size_min 0.08
_refine_diff_density_max 0.732
_refine_diff_density_min -0.285
_refine_ls_extinction_method none
_refine_ls_goodness_of_fit_ref 0.936
_refine_ls_hydrogen_treatment constr
_refine_ls_matrix_type full
_refine_ls_number_parameters 478
_refine_ls_number_reflns 6308
_refine_ls_number_restraints 0
_refine_ls_restrained_S_all 0.936
_refine_ls_R_factor_all 0.1450
_refine_ls_R_factor_gt 0.0627
_refine_ls_shift/su_max 0.001
_refine_ls_shift/su_mean 0.000
_refine_ls_structure_factor_coef Fsqd
_refine_ls_weighting_details 'calc w=1/[\s^2^(Fo^2^)+(0.0697P)^2^] where P=(Fo^2^+2Fc^2^)/3'
_refine_ls_weighting_scheme calc
_refine_ls_wR_factor_gt 0.1259
_refine_ls_wR_factor_ref 0.1574
_reflns_number_gt 3144
_reflns_number_total 6308
_reflns_threshold_expression I>2\s(I)
_cod_data_source_file hy2400.cif
_cod_data_source_block I
_cod_original_cell_volume 1835.6(7)
_cod_database_code 2229405
_cod_database_fobs_code 2229405

loop_
_symmetry_equiv_pos_as_xyz
'x, y, z'
'-x, -y, -z'

loop_
_atom_site_type_symbol
_atom_site_label
_atom_site_fract_x
_atom_site_fract_y
_atom_site_fract_z
_atom_site_U_iso_or_equiv
_atom_site_adp_type
_atom_site_calc_flag
_atom_site_refinement_flags
_atom_site_occupancy
_atom_site_disorder_assembly
_atom_site_disorder_group
Co Co1 0.37392(7) 0.10485(6) 0.26462(5) 0.0404(2) Uani d . 1 . .
Cl Cl1 0.56482(14) -0.04002(12) 0.31714(10) 0.0594(4) Uani d . 1 . .
O O1 0.7244(6) 0.5110(5) 0.4349(4) 0.128(2) Uani d . 1 . .
O O2 0.6499(5) 0.4123(4) 0.5748(4) 0.1036(16) Uani d . 1 . .
O O3 0.4228(3) 0.1646(3) 0.3428(2) 0.0454(9) Uani d . 1 . .
O O4 0.4954(4) 0.2019(3) -0.1040(3) 0.0698(11) Uani d . 1 . .
O O5 -0.0960(7) 0.1461(6) -0.2398(5) 0.145(3) Uani d . 1 . .
O O6 0.0849(7) 0.0090(6) -0.2185(5) 0.134(2) Uani d . 1 . .
O O7 0.3203(3) 0.0612(3) 0.1748(2) 0.0427(8) Uani d . 1 . .
O O8 0.1019(4) 0.4428(4) 0.3188(4) 0.0871(14) Uani d . 1 . .
N N1 0.6684(6) 0.4408(5) 0.4845(4) 0.0769(16) Uani d . 1 . .
N N2 0.5113(4) 0.2641(4) 0.1940(3) 0.0493(11) Uani d . 1 . .
N N3 0.4654(4) 0.2001(3) 0.1626(3) 0.0439(10) Uani d . 1 . .
N N4 0.0158(9) 0.0820(8) -0.1975(5) 0.103(2) Uani d . 1 . .
N N5 0.1387(4) 0.2219(4) 0.1352(3) 0.0468(11) Uani d . 1 . .
N N6 0.2066(4) 0.2250(4) 0.2103(3) 0.0435(11) Uani d . 1 . .
N N7 0.2841(4) 0.0135(3) 0.3809(3) 0.0409(10) Uani d . 1 . .
C C1 0.5279(5) 0.2942(4) 0.3384(4) 0.0439(13) Uani d . 1 . .
C C2 0.4979(5) 0.2702(4) 0.4383(4) 0.0496(14) Uani d . 1 . .
H H2B 0.4478 0.2211 0.4725 0.060 Uiso calc R 1 . .
C C3 0.5420(5) 0.3184(5) 0.4871(4) 0.0558(15) Uani d . 1 . .
H H3A 0.5225 0.3027 0.5540 0.067 Uiso calc R 1 . .
C C4 0.6163(6) 0.3909(5) 0.4334(4) 0.0527(14) Uani d . 1 . .
C C5 0.6444(6) 0.4179(5) 0.3343(4) 0.0570(15) Uani d . 1 . .
H H5B 0.6917 0.4693 0.2996 0.068 Uiso calc R 1 . .
C C6 0.6020(5) 0.3684(5) 0.2872(4) 0.0543(15) Uani d . 1 . .
H H6A 0.6227 0.3843 0.2204 0.065 Uiso calc R 1 . .
C C7 0.4835(5) 0.2372(4) 0.2892(4) 0.0425(12) Uani d . 1 . .
C C8 0.4890(5) 0.2082(4) 0.0719(3) 0.0481(14) Uani d . 1 . .
H H8A 0.4581 0.1616 0.0565 0.058 Uiso calc R 1 . .
C C9 0.5563(5) 0.2793(5) -0.0091(4) 0.0532(14) Uani d . 1 . .
C C10 0.5598(6) 0.2723(5) -0.1022(4) 0.0565(15) Uani d . 1 . .
C C11 0.6177(6) 0.3369(6) -0.1841(4) 0.0749(19) Uani d . 1 . .
H H11A 0.6169 0.3330 -0.2450 0.090 Uiso calc R 1 . .
C C12 0.6774(7) 0.4083(7) -0.1765(5) 0.090(2) Uani d . 1 . .
H H12A 0.7174 0.4516 -0.2324 0.108 Uiso calc R 1 . .
C C13 0.6782(7) 0.4160(6) -0.0861(5) 0.091(2) Uani d . 1 . .
H H13A 0.7186 0.4641 -0.0813 0.109 Uiso calc R 1 . .
C C14 0.6187(7) 0.3515(6) -0.0040(4) 0.0764(19) Uani d . 1 . .
H H14A 0.6200 0.3562 0.0566 0.092 Uiso calc R 1 . .
C C15 0.4867(8) 0.1978(6) -0.1990(5) 0.100(2) Uani d . 1 . .
H H15A 0.4389 0.1461 -0.1904 0.151 Uiso calc R 1 . .
H H15B 0.5752 0.1726 -0.2179 0.151 Uiso calc R 1 . .
H H15C 0.4403 0.2718 -0.2520 0.151 Uiso calc R 1 . .
C C16 0.1556(6) 0.1187(4) 0.0397(4) 0.0505(14) Uani d . 1 . .
C C17 0.2401(6) 0.0517(5) 0.0012(4) 0.0685(17) Uani d . 1 . .
H H17A 0.3286 0.0142 0.0279 0.082 Uiso calc R 1 . .
C C18 0.1936(7) 0.0404(6) -0.0764(5) 0.0777(19) Uani d . 1 . .
H H18A 0.2501 -0.0052 -0.1019 0.093 Uiso calc R 1 . .
C C19 0.0650(8) 0.0960(6) -0.1154(5) 0.0727(19) Uani d . 1 . .
C C20 -0.0214(7) 0.1636(6) -0.0792(5) 0.0756(19) Uani d . 1 . .
H H20A -0.1092 0.2016 -0.1075 0.091 Uiso calc R 1 . .
C C21 0.0238(6) 0.1743(5) -0.0009(4) 0.0667(17) Uani d . 1 . .
H H21A -0.0339 0.2189 0.0250 0.080 Uiso calc R 1 . .
C C22 0.2089(6) 0.1335(5) 0.1225(4) 0.0441(13) Uani d . 1 . .
C C23 0.1556(6) 0.3046(5) 0.2358(4) 0.0490(14) Uani d . 1 . .
H H23A 0.2047 0.2987 0.2888 0.059 Uiso calc R 1 . .
C C24 0.0358(5) 0.4014(5) 0.1967(4) 0.0472(13) Uani d . 1 . .
C C25 0.0126(7) 0.4728(5) 0.2425(5) 0.0591(16) Uani d . 1 . .
C C26 -0.0976(8) 0.5700(6) 0.2070(6) 0.077(2) Uani d . 1 . .
H H26A -0.1120 0.6183 0.2359 0.093 Uiso calc R 1 . .
C C27 -0.1858(7) 0.5946(6) 0.1285(6) 0.0777(19) Uani d . 1 . .
H H27A -0.2587 0.6600 0.1049 0.093 Uiso calc R 1 . .
C C28 -0.1675(7) 0.5250(6) 0.0855(5) 0.0713(18) Uani d . 1 . .
H H28A -0.2287 0.5417 0.0341 0.086 Uiso calc R 1 . .
C C29 -0.0568(6) 0.4283(5) 0.1188(4) 0.0626(16) Uani d . 1 . .
H H29A -0.0442 0.3811 0.0888 0.075 Uiso calc R 1 . .
C C30 0.0780(8) 0.5059(8) 0.3742(7) 0.133(3) Uani d . 1 . .
H H30A 0.1499 0.4739 0.4260 0.199 Uiso calc R 1 . .
H H30B -0.0047 0.5033 0.4059 0.199 Uiso calc R 1 . .
H H30C 0.0728 0.5831 0.3280 0.199 Uiso calc R 1 . .
C C31 0.2877(5) 0.0132(5) 0.4712(4) 0.0539(15) Uani d . 1 . .
H H31A 0.3369 0.0541 0.4792 0.065 Uiso calc R 1 . .
C C32 0.2223(5) -0.0445(5) 0.5528(4) 0.0597(16) Uani d . 1 . .
H H32A 0.2257 -0.0399 0.6133 0.072 Uiso calc R 1 . .
C C33 0.1520(5) -0.1088(5) 0.5453(5) 0.0617(16) Uani d . 1 . .
C C34 0.1506(6) -0.1112(5) 0.4531(5) 0.0687(18) Uani d . 1 . .
H H34A 0.1052 -0.1541 0.4445 0.082 Uiso calc R 1 . .
C C35 0.2171(6) -0.0495(5) 0.3735(4) 0.0632(16) Uani d . 1 . .
H H35A 0.2149 -0.0522 0.3121 0.076 Uiso calc R 1 . .
C C36 0.0757(6) -0.1717(5) 0.6334(5) 0.088(2) Uani d . 1 . .
H H36A 0.0882 -0.1598 0.6905 0.131 Uiso calc R 1 . .
H H36B 0.1087 -0.2512 0.6534 0.131 Uiso calc R 1 . .
H H36C -0.0178 -0.1439 0.6116 0.131 Uiso calc R 1 . .

loop_
_atom_site_aniso_label
_atom_site_aniso_U_11
_atom_site_aniso_U_22
_atom_site_aniso_U_33
_atom_site_aniso_U_12
_atom_site_aniso_U_13
_atom_site_aniso_U_23
Co1 0.0446(5) 0.0485(5) 0.0383(4) -0.0235(4) 0.0059(3) -0.0229(3)
Cl1 0.0574(9) 0.0657(10) 0.0590(9) -0.0195(8) 0.0010(7) -0.0313(8)
O1 0.187(6) 0.188(6) 0.110(4) -0.154(5) 0.063(4) -0.097(4)
O2 0.162(5) 0.130(4) 0.067(3) -0.087(4) 0.019(3) -0.060(3)
O3 0.053(2) 0.058(2) 0.0385(19) -0.032(2) 0.0124(16) -0.0246(17)
O4 0.097(3) 0.080(3) 0.047(2) -0.029(3) 0.009(2) -0.041(2)
O5 0.149(6) 0.187(6) 0.124(5) -0.029(5) -0.057(4) -0.095(5)
O6 0.157(6) 0.192(7) 0.131(5) -0.073(5) 0.017(4) -0.127(5)
O7 0.045(2) 0.047(2) 0.043(2) -0.0155(19) -0.0015(17) -0.0251(17)
O8 0.073(3) 0.118(4) 0.117(4) -0.027(3) 0.008(3) -0.094(3)
N1 0.102(4) 0.101(4) 0.063(4) -0.055(4) 0.018(3) -0.054(3)
N2 0.065(3) 0.057(3) 0.044(3) -0.035(3) 0.014(2) -0.030(2)
N3 0.055(3) 0.047(3) 0.039(2) -0.022(2) 0.005(2) -0.024(2)
N4 0.125(7) 0.135(7) 0.074(4) -0.060(6) -0.016(4) -0.053(5)
N5 0.048(3) 0.050(3) 0.047(3) -0.015(2) -0.001(2) -0.026(2)
N6 0.049(3) 0.048(3) 0.037(2) -0.021(2) 0.005(2) -0.019(2)
N7 0.040(3) 0.045(3) 0.040(2) -0.018(2) 0.0019(19) -0.018(2)
C1 0.048(3) 0.051(3) 0.042(3) -0.024(3) 0.007(2) -0.025(3)
C2 0.063(4) 0.050(3) 0.045(3) -0.031(3) 0.016(3) -0.023(3)
C3 0.079(4) 0.072(4) 0.042(3) -0.040(3) 0.018(3) -0.038(3)
C4 0.072(4) 0.060(4) 0.045(3) -0.035(3) 0.007(3) -0.031(3)
C5 0.075(4) 0.067(4) 0.048(3) -0.043(3) 0.016(3) -0.030(3)
C6 0.070(4) 0.068(4) 0.046(3) -0.041(3) 0.018(3) -0.034(3)
C7 0.050(3) 0.045(3) 0.035(3) -0.022(3) 0.009(2) -0.018(2)
C8 0.055(3) 0.061(4) 0.036(3) -0.024(3) 0.009(3) -0.026(3)
C9 0.062(4) 0.061(4) 0.038(3) -0.020(3) 0.009(3) -0.024(3)
C10 0.057(4) 0.060(4) 0.041(3) -0.008(3) 0.003(3) -0.020(3)
C11 0.075(5) 0.103(5) 0.041(4) -0.026(4) 0.016(3) -0.030(4)
C12 0.078(5) 0.113(6) 0.055(4) -0.041(5) 0.027(4) -0.017(4)
C13 0.111(6) 0.111(6) 0.073(5) -0.074(5) 0.036(4) -0.041(4)
C14 0.111(5) 0.099(5) 0.053(4) -0.076(5) 0.030(3) -0.038(4)
C15 0.139(7) 0.122(6) 0.057(4) -0.037(5) 0.004(4) -0.057(4)
C16 0.065(4) 0.047(3) 0.046(3) -0.024(3) -0.006(3) -0.021(3)
C17 0.064(4) 0.084(5) 0.072(4) -0.010(4) -0.011(3) -0.053(4)
C18 0.082(5) 0.094(5) 0.082(5) -0.027(4) 0.004(4) -0.062(4)
C19 0.084(5) 0.098(5) 0.056(4) -0.044(5) -0.004(4) -0.040(4)
C20 0.073(5) 0.086(5) 0.083(5) -0.028(4) -0.017(4) -0.046(4)
C21 0.060(4) 0.076(5) 0.073(4) -0.021(4) -0.011(3) -0.040(4)
C22 0.049(4) 0.052(4) 0.038(3) -0.028(3) 0.007(3) -0.020(3)
C23 0.063(4) 0.052(4) 0.045(3) -0.027(3) 0.013(3) -0.029(3)
C24 0.047(4) 0.043(3) 0.054(3) -0.020(3) 0.011(3) -0.023(3)
C25 0.064(4) 0.058(4) 0.074(4) -0.033(4) 0.023(4) -0.039(4)
C26 0.085(5) 0.062(5) 0.103(6) -0.034(4) 0.040(5) -0.051(4)
C27 0.075(5) 0.059(5) 0.084(5) -0.015(4) 0.021(4) -0.027(4)
C28 0.075(5) 0.066(5) 0.061(4) -0.011(4) 0.000(3) -0.026(4)
C29 0.073(4) 0.051(4) 0.060(4) -0.012(4) 0.003(3) -0.025(3)
C30 0.099(6) 0.204(9) 0.186(9) -0.052(6) 0.032(6) -0.163(8)
C31 0.054(4) 0.067(4) 0.046(3) -0.032(3) 0.009(3) -0.023(3)
C32 0.068(4) 0.063(4) 0.046(3) -0.032(4) 0.014(3) -0.019(3)
C33 0.048(4) 0.057(4) 0.060(4) -0.016(3) 0.007(3) -0.012(3)
C34 0.065(4) 0.069(4) 0.072(4) -0.042(4) 0.007(3) -0.020(4)
C35 0.069(4) 0.071(4) 0.056(4) -0.034(4) -0.002(3) -0.026(3)
C36 0.064(4) 0.073(5) 0.081(4) -0.026(4) 0.024(3) -0.001(4)

loop_
_atom_type_symbol
_atom_type_description
_atom_type_scat_dispersion_real
_atom_type_scat_dispersion_imag
_atom_type_scat_source
C C 0.0033 0.0016 'International Tables Vol C Tables 4.2.6.8 and 6.1.1.4'
H H 0.0000 0.0000 'International Tables Vol C Tables 4.2.6.8 and 6.1.1.4'
N N 0.0061 0.0033 'International Tables Vol C Tables 4.2.6.8 and 6.1.1.4'
O O 0.0106 0.0060 'International Tables Vol C Tables 4.2.6.8 and 6.1.1.4'
Cl Cl 0.1484 0.1585 'International Tables Vol C Tables 4.2.6.8 and 6.1.1.4'
Co Co 0.3494 0.9721 'International Tables Vol C Tables 4.2.6.8 and 6.1.1.4'

loop_
_geom_angle_atom_site_label_1
_geom_angle_atom_site_label_2
_geom_angle_atom_site_label_3
_geom_angle_site_symmetry_1
_geom_angle_site_symmetry_3
_geom_angle
_geom_angle_publ_flag
O7 Co1 O3 . . 173.83(15) no
O7 Co1 N3 . . 93.09(15) no
O3 Co1 N3 . . 82.36(15) no
O7 Co1 N6 . . 82.64(17) no
O3 Co1 N6 . . 93.15(17) no
N3 Co1 N6 . . 90.00(16) no
O7 Co1 N7 . . 93.80(15) no
O3 Co1 N7 . . 90.72(15) no
N3 Co1 N7 . . 173.07(18) no
N6 Co1 N7 . . 90.18(16) no
O7 Co1 Cl1 . . 91.96(12) no
O3 Co1 Cl1 . . 92.19(11) no
N3 Co1 Cl1 . . 89.84(13) no
N6 Co1 Cl1 . . 174.59(14) no
N7 Co1 Cl1 . . 90.63(12) no
C7 O3 Co1 . . 110.7(3) no
C10 O4 C15 . . 117.6(5) no
C22 O7 Co1 . . 110.5(3) no
C25 O8 C30 . . 119.5(6) no
O1 N1 O2 . . 122.7(5) no
O1 N1 C4 . . 118.8(5) no
O2 N1 C4 . . 118.4(5) no
C7 N2 N3 . . 108.7(4) no
C8 N3 N2 . . 119.5(4) no
C8 N3 Co1 . . 127.2(4) no
N2 N3 Co1 . . 113.3(3) no
O6 N4 O5 . . 124.6(7) no
O6 N4 C19 . . 119.2(8) no
O5 N4 C19 . . 116.2(8) no
C22 N5 N6 . . 108.6(4) no
C23 N6 N5 . . 119.3(5) no
C23 N6 Co1 . . 127.2(4) no
N5 N6 Co1 . . 113.5(3) no
C35 N7 C31 . . 116.7(4) no
C35 N7 Co1 . . 122.3(4) no
C31 N7 Co1 . . 121.0(3) no
C2 C1 C6 . . 119.7(5) no
C2 C1 C7 . . 119.2(4) no
C6 C1 C7 . . 121.2(4) no
C3 C2 C1 . . 120.4(5) no
C3 C2 H2B . . 119.8 no
C1 C2 H2B . . 119.8 no
C2 C3 C4 . . 117.9(5) no
C2 C3 H3A . . 121.1 no
C4 C3 H3A . . 121.1 no
C5 C4 C3 . . 122.8(5) no
C5 C4 N1 . . 118.1(5) no
C3 C4 N1 . . 119.1(5) no
C6 C5 C4 . . 118.9(5) no
C6 C5 H5B . . 120.6 no
C4 C5 H5B . . 120.6 no
C5 C6 C1 . . 120.4(5) no
C5 C6 H6A . . 119.8 no
C1 C6 H6A . . 119.8 no
O3 C7 N2 . . 124.8(5) no
O3 C7 C1 . . 118.0(4) no
N2 C7 C1 . . 117.2(4) no
N3 C8 C9 . . 129.8(5) no
N3 C8 H8A . . 115.1 no
C9 C8 H8A . . 115.1 no
C14 C9 C10 . . 117.3(5) no
C14 C9 C8 . . 126.8(5) no
C10 C9 C8 . . 115.9(5) no
C11 C10 O4 . . 123.9(6) no
C11 C10 C9 . . 121.0(6) no
O4 C10 C9 . . 115.0(5) no
C10 C11 C12 . . 120.1(6) no
C10 C11 H11A . . 120.0 no
C12 C11 H11A . . 120.0 no
C11 C12 C13 . . 120.6(6) no
C11 C12 H12A . . 119.7 no
C13 C12 H12A . . 119.7 no
C14 C13 C12 . . 119.2(6) no
C14 C13 H13A . . 120.4 no
C12 C13 H13A . . 120.4 no
C13 C14 C9 . . 121.8(6) no
C13 C14 H14A . . 119.1 no
C9 C14 H14A . . 119.1 no
O4 C15 H15A . . 109.5 no
O4 C15 H15B . . 109.5 no
H15A C15 H15B . . 109.5 no
O4 C15 H15C . . 109.5 no
H15A C15 H15C . . 109.5 no
H15B C15 H15C . . 109.5 no
C17 C16 C21 . . 119.4(5) no
C17 C16 C22 . . 119.7(5) no
C21 C16 C22 . . 120.9(5) no
C18 C17 C16 . . 120.2(6) no
C18 C17 H17A . . 119.9 no
C16 C17 H17A . . 119.9 no
C19 C18 C17 . . 119.5(6) no
C19 C18 H18A . . 120.2 no
C17 C18 H18A . . 120.2 no
C18 C19 C20 . . 121.8(6) no
C18 C19 N4 . . 119.1(7) no
C20 C19 N4 . . 119.2(7) no
C21 C20 C19 . . 119.1(6) no
C21 C20 H20A . . 120.5 no
C19 C20 H20A . . 120.5 no
C20 C21 C16 . . 120.1(6) no
C20 C21 H21A . . 120.0 no
C16 C21 H21A . . 120.0 no
O7 C22 N5 . . 124.6(5) no
O7 C22 C16 . . 118.5(5) no
N5 C22 C16 . . 116.9(5) no
N6 C23 C24 . . 131.7(5) no
N6 C23 H23A . . 114.1 no
C24 C23 H23A . . 114.1 no
C29 C24 C25 . . 118.4(6) no
C29 C24 C23 . . 125.6(5) no
C25 C24 C23 . . 116.0(5) no
O8 C25 C26 . . 123.5(6) no
O8 C25 C24 . . 116.7(6) no
C26 C25 C24 . . 119.8(6) no
C27 C26 C25 . . 120.0(6) no
C27 C26 H26A . . 120.0 no
C25 C26 H26A . . 120.0 no
C28 C27 C26 . . 121.1(7) no
C28 C27 H27A . . 119.5 no
C26 C27 H27A . . 119.5 no
C27 C28 C29 . . 119.8(6) no
C27 C28 H28A . . 120.1 no
C29 C28 H28A . . 120.1 no
C28 C29 C24 . . 120.9(6) no
C28 C29 H29A . . 119.6 no
C24 C29 H29A . . 119.6 no
O8 C30 H30A . . 109.5 no
O8 C30 H30B . . 109.5 no
H30A C30 H30B . . 109.5 no
O8 C30 H30C . . 109.5 no
H30A C30 H30C . . 109.5 no
H30B C30 H30C . . 109.5 no
N7 C31 C32 . . 123.4(5) no
N7 C31 H31A . . 118.3 no
C32 C31 H31A . . 118.3 no
C33 C32 C31 . . 120.1(5) no
C33 C32 H32A . . 119.9 no
C31 C32 H32A . . 119.9 no
C32 C33 C34 . . 116.8(5) no
C32 C33 C36 . . 121.6(6) no
C34 C33 C36 . . 121.6(6) no
C33 C34 C35 . . 119.9(6) no
C33 C34 H34A . . 120.1 no
C35 C34 H34A . . 120.1 no
N7 C35 C34 . . 123.0(5) no
N7 C35 H35A . . 118.5 no
C34 C35 H35A . . 118.5 no
C33 C36 H36A . . 109.5 no
C33 C36 H36B . . 109.5 no
H36A C36 H36B . . 109.5 no
C33 C36 H36C . . 109.5 no
H36A C36 H36C . . 109.5 no
H36B C36 H36C . . 109.5 no

loop_
_geom_bond_atom_site_label_1
_geom_bond_atom_site_label_2
_geom_bond_site_symmetry_2
_geom_bond_distance
_geom_bond_publ_flag
Co1 O3 . 1.887(3) yes
Co1 O7 . 1.882(3) yes
Co1 N3 . 1.917(4) yes
Co1 N6 . 1.932(4) yes
Co1 N7 . 1.983(4) yes
Co1 Cl1 . 2.2472(17) yes
O1 N1 . 1.213(6) no
O2 N1 . 1.221(6) no
O3 C7 . 1.281(5) no
O4 C10 . 1.367(7) no
O4 C15 . 1.445(6) no
O5 N4 . 1.235(8) no
O6 N4 . 1.218(8) no
O7 C22 . 1.298(6) no
O8 C25 . 1.346(7) no
O8 C30 . 1.424(8) no
N1 C4 . 1.467(7) no
N2 C7 . 1.311(6) no
N2 N3 . 1.395(5) no
N3 C8 . 1.304(5) no
N4 C19 . 1.470(8) no
N5 C22 . 1.326(6) no
N5 N6 . 1.390(5) no
N6 C23 . 1.294(6) no
N7 C35 . 1.332(6) no
N7 C31 . 1.336(6) no
C1 C2 . 1.388(6) no
C1 C6 . 1.392(6) no
C1 C7 . 1.487(7) no
C2 C3 . 1.374(6) no
C2 H2B . 0.9300 no
C3 C4 . 1.385(7) no
C3 H3A . 0.9300 no
C4 C5 . 1.365(7) no
C5 C6 . 1.362(7) no
C5 H5B . 0.9300 no
C6 H6A . 0.9300 no
C8 C9 . 1.456(7) no
C8 H8A . 0.9300 no
C9 C14 . 1.395(7) no
C9 C10 . 1.424(7) no
C10 C11 . 1.364(8) no
C11 C12 . 1.381(9) no
C11 H11A . 0.9300 no
C12 C13 . 1.393(9) no
C12 H12A . 0.9300 no
C13 C14 . 1.375(7) no
C13 H13A . 0.9300 no
C14 H14A . 0.9300 no
C15 H15A . 0.9600 no
C15 H15B . 0.9600 no
C15 H15C . 0.9600 no
C16 C17 . 1.384(7) no
C16 C21 . 1.387(7) no
C16 C22 . 1.507(7) no
C17 C18 . 1.371(7) no
C17 H17A . 0.9300 no
C18 C19 . 1.353(8) no
C18 H18A . 0.9300 no
C19 C20 . 1.374(9) no
C20 C21 . 1.371(7) no
C20 H20A . 0.9300 no
C21 H21A . 0.9300 no
C23 C24 . 1.450(7) no
C23 H23A . 0.9300 no
C24 C29 . 1.400(7) no
C24 C25 . 1.408(7) no
C25 C26 . 1.393(8) no
C26 C27 . 1.387(8) no
C26 H26A . 0.9300 no
C27 C28 . 1.357(9) no
C27 H27A . 0.9300 no
C28 C29 . 1.394(7) no
C28 H28A . 0.9300 no
C29 H29A . 0.9300 no
C30 H30A . 0.9600 no
C30 H30B . 0.9600 no
C30 H30C . 0.9600 no
C31 C32 . 1.374(6) no
C31 H31A . 0.9300 no
C32 C33 . 1.374(7) no
C32 H32A . 0.9300 no
C33 C34 . 1.381(8) no
C33 C36 . 1.524(7) no
C34 C35 . 1.385(7) no
C34 H34A . 0.9300 no
C35 H35A . 0.9300 no
C36 H36A . 0.9600 no
C36 H36B . 0.9600 no
C36 H36C . 0.9600 no

loop_
_geom_torsion_atom_site_label_1
_geom_torsion_atom_site_label_2
_geom_torsion_atom_site_label_3
_geom_torsion_atom_site_label_4
_geom_torsion_site_symmetry_1
_geom_torsion_site_symmetry_2
_geom_torsion_site_symmetry_3
_geom_torsion_site_symmetry_4
_geom_torsion
_geom_torsion_publ_flag
N3 Co1 O3 C7 . . . . 2.5(3) no
N6 Co1 O3 C7 . . . . -87.1(3) no
N7 Co1 O3 C7 . . . . -177.3(3) no
Cl1 Co1 O3 C7 . . . . 92.1(3) no
N3 Co1 O7 C22 . . . . -86.5(3) no
N6 Co1 O7 C22 . . . . 3.1(3) no
N7 Co1 O7 C22 . . . . 92.8(3) no
Cl1 Co1 O7 C22 . . . . -176.4(3) no
C7 N2 N3 C8 . . . . -176.1(4) no
C7 N2 N3 Co1 . . . . 2.8(5) no
O7 Co1 N3 C8 . . . . -8.4(4) no
O3 Co1 N3 C8 . . . . 175.8(4) no
N6 Co1 N3 C8 . . . . -91.0(4) no
Cl1 Co1 N3 C8 . . . . 83.6(4) no
O7 Co1 N3 N2 . . . . 172.8(3) no
O3 Co1 N3 N2 . . . . -3.0(3) no
Cl1 Co1 N3 N2 . . . . -95.2(3) no
C22 N5 N6 C23 . . . . -179.7(4) no
C22 N5 N6 Co1 . . . . 1.0(4) no
O7 Co1 N6 C23 . . . . 178.4(4) no
O3 Co1 N6 C23 . . . . -6.1(4) no
N3 Co1 N6 C23 . . . . -88.5(4) no
N7 Co1 N6 C23 . . . . 84.6(4) no
O7 Co1 N6 N5 . . . . -2.3(3) no
O3 Co1 N6 N5 . . . . 173.1(3) no
N3 Co1 N6 N5 . . . . 90.8(3) no
N7 Co1 N6 N5 . . . . -96.1(3) no
O7 Co1 N7 C35 . . . . 0.5(4) no
O3 Co1 N7 C35 . . . . 176.3(4) no
N6 Co1 N7 C35 . . . . 83.1(4) no
Cl1 Co1 N7 C35 . . . . -91.5(4) no
O7 Co1 N7 C31 . . . . -179.1(4) no
O3 Co1 N7 C31 . . . . -3.3(4) no
N6 Co1 N7 C31 . . . . -96.5(4) no
Cl1 Co1 N7 C31 . . . . 88.9(4) no
C6 C1 C2 C3 . . . . -0.5(8) no
C7 C1 C2 C3 . . . . 177.6(5) no
C1 C2 C3 C4 . . . . 0.0(8) no
C2 C3 C4 C5 . . . . 1.5(9) no
C2 C3 C4 N1 . . . . -178.0(5) no
O1 N1 C4 C5 . . . . 6.1(9) no
O2 N1 C4 C5 . . . . -176.1(6) no
O1 N1 C4 C3 . . . . -174.3(6) no
O2 N1 C4 C3 . . . . 3.5(9) no
C3 C4 C5 C6 . . . . -2.5(9) no
N1 C4 C5 C6 . . . . 177.1(5) no
C4 C5 C6 C1 . . . . 1.9(8) no
C2 C1 C6 C5 . . . . -0.4(8) no
C7 C1 C6 C5 . . . . -178.5(5) no
Co1 O3 C7 N2 . . . . -1.8(6) no
Co1 O3 C7 C1 . . . . 179.2(3) no
N3 N2 C7 O3 . . . . -0.7(7) no
N3 N2 C7 C1 . . . . 178.4(4) no
C2 C1 C7 O3 . . . . -2.3(7) no
C6 C1 C7 O3 . . . . 175.7(5) no
C2 C1 C7 N2 . . . . 178.6(5) no
C6 C1 C7 N2 . . . . -3.4(7) no
N2 N3 C8 C9 . . . . -1.9(8) no
Co1 N3 C8 C9 . . . . 179.3(4) no
N3 C8 C9 C14 . . . . 4.1(10) no
N3 C8 C9 C10 . . . . -176.9(5) no
C15 O4 C10 C11 . . . . -1.0(8) no
C15 O4 C10 C9 . . . . 175.4(5) no
C14 C9 C10 C11 . . . . -2.3(8) no
C8 C9 C10 C11 . . . . 178.5(5) no
C14 C9 C10 O4 . . . . -178.9(5) no
C8 C9 C10 O4 . . . . 2.0(7) no
O4 C10 C11 C12 . . . . 178.1(6) no
C9 C10 C11 C12 . . . . 1.8(9) no
C10 C11 C12 C13 . . . . -0.6(10) no
C11 C12 C13 C14 . . . . 0.0(11) no
C12 C13 C14 C9 . . . . -0.6(11) no
C10 C9 C14 C13 . . . . 1.7(9) no
C8 C9 C14 C13 . . . . -179.3(6) no
C21 C16 C17 C18 . . . . -0.1(9) no
C22 C16 C17 C18 . . . . -178.0(5) no
C16 C17 C18 C19 . . . . 0.6(9) no
C17 C18 C19 C20 . . . . -0.3(10) no
C17 C18 C19 N4 . . . . -179.2(6) no
O6 N4 C19 C18 . . . . 10.4(10) no
O5 N4 C19 C18 . . . . -170.5(7) no
O6 N4 C19 C20 . . . . -168.5(7) no
O5 N4 C19 C20 . . . . 10.6(10) no
C18 C19 C20 C21 . . . . -0.5(10) no
N4 C19 C20 C21 . . . . 178.4(5) no
C19 C20 C21 C16 . . . . 1.0(9) no
C17 C16 C21 C20 . . . . -0.7(8) no
C22 C16 C21 C20 . . . . 177.2(5) no
Co1 O7 C22 N5 . . . . -3.8(5) no
Co1 O7 C22 C16 . . . . 174.8(3) no
N6 N5 C22 O7 . . . . 1.9(6) no
N6 N5 C22 C16 . . . . -176.8(4) no
C17 C16 C22 O7 . . . . -18.2(7) no
C21 C16 C22 O7 . . . . 163.9(5) no
C17 C16 C22 N5 . . . . 160.5(5) no
C21 C16 C22 N5 . . . . -17.4(7) no
N5 N6 C23 C24 . . . . -3.0(7) no
Co1 N6 C23 C24 . . . . 176.2(4) no
N6 C23 C24 C29 . . . . 1.5(8) no
N6 C23 C24 C25 . . . . -178.8(5) no
C30 O8 C25 C26 . . . . 6.5(9) no
C30 O8 C25 C24 . . . . -174.6(6) no
C29 C24 C25 O8 . . . . 178.4(5) no
C23 C24 C25 O8 . . . . -1.3(7) no
C29 C24 C25 C26 . . . . -2.6(7) no
C23 C24 C25 C26 . . . . 177.7(5) no
O8 C25 C26 C27 . . . . -179.5(5) no
C24 C25 C26 C27 . . . . 1.6(8) no
C25 C26 C27 C28 . . . . 0.5(9) no
C26 C27 C28 C29 . . . . -1.5(9) no
C27 C28 C29 C24 . . . . 0.5(8) no
C25 C24 C29 C28 . . . . 1.6(7) no
C23 C24 C29 C28 . . . . -178.7(5) no
C35 N7 C31 C32 . . . . -2.6(8) no
Co1 N7 C31 C32 . . . . 177.0(4) no
N7 C31 C32 C33 . . . . 2.1(8) no
C31 C32 C33 C34 . . . . -0.4(8) no
C31 C32 C33 C36 . . . . -178.6(5) no
C32 C33 C34 C35 . . . . -0.7(8) no
C36 C33 C34 C35 . . . . 177.6(5) no
C31 N7 C35 C34 . . . . 1.5(8) no
Co1 N7 C35 C34 . . . . -178.1(4) no
C33 C34 C35 N7 . . . . 0.1(9) no
